data_4348630
loop_
_publ_author_name
'Yamashita, Ken-Ichi'
'Sakata, Naoya'
'Ogawa, Takuji'

_publ_section_title
;
 Systematic Structural Elucidation for the Protonated Form of Rare Earth
 Bis(porphyrinato) Double-Decker Complexes: Direct Structural Evidence of
 the Location of the Attached Proton.
;
_journal_issue 17
_journal_name_full 'Inorganic chemistry'
_journal_page_first 8935
_journal_page_last 8942
_journal_paper_doi 10.1021/acs.inorgchem.6b01442
_journal_volume 55
_journal_year 2016
_chemical_formula_sum 'C90 H59 Cl6 La N8'
_chemical_formula_weight 1604.06
_space_group_crystal_system orthorhombic
_space_group_IT_number 70
_space_group_name_Hall '-F 2uv 2vw'
_space_group_name_H-M_alt 'F d d d :2'
_atom_sites_solution_hydrogens geom
_audit_creation_method SHELXL-2014/7
_cell_angle_alpha 90
_cell_angle_beta 90
_cell_angle_gamma 90
_cell_formula_units_Z 8
_cell_length_a 21.844(4)
_cell_length_b 22.269(5)
_cell_length_c 30.321(6)
_cell_measurement_reflns_used 17725
_cell_measurement_temperature 123(2)
_cell_measurement_theta_max 27.55
_cell_measurement_theta_min 3.02
_cell_volume 14749(5)
_computing_cell_refinement 'Rigaku RAPID AUTO'
_computing_data_collection 'Rigaku RAPID AUTO'
_computing_data_reduction 'Rigaku RAPID AUTO'
_computing_molecular_graphics 'Bruker XSHELL'
_computing_publication_material 'CIFTAB-2014/2 (Sheldrick, 2014)'
_computing_structure_refinement 'SHELXL-2014/7 (Sheldrick, 2014)'
_computing_structure_solution 'SHELXT-2014/6 (Sheldrick, 2014)'
_diffrn_ambient_temperature 123(2)
_diffrn_measured_fraction_theta_full 0.998
_diffrn_measured_fraction_theta_max 0.997
_diffrn_measurement_device_type 'Rigaku FR-E+ SuperBright'
_diffrn_measurement_method 'profile data from \w-scans'
_diffrn_radiation_type MoK\a
_diffrn_radiation_wavelength 0.71073
_diffrn_reflns_av_R_equivalents 0.0375
_diffrn_reflns_av_unetI/netI 0.0223
_diffrn_reflns_Laue_measured_fraction_full 0.998
_diffrn_reflns_Laue_measured_fraction_max 0.997
_diffrn_reflns_limit_h_max 28
_diffrn_reflns_limit_h_min -28
_diffrn_reflns_limit_k_max 28
_diffrn_reflns_limit_k_min -28
_diffrn_reflns_limit_l_max 39
_diffrn_reflns_limit_l_min -39
_diffrn_reflns_number 34077
_diffrn_reflns_point_group_measured_fraction_full 0.998
_diffrn_reflns_point_group_measured_fraction_max 0.997
_diffrn_reflns_theta_full 25.242
_diffrn_reflns_theta_max 27.520
_diffrn_reflns_theta_min 3.019
_diffrn_source 'Rotating anode X-ray tube'
_exptl_absorpt_coefficient_mu 0.851
_exptl_absorpt_correction_T_max 1.0000
_exptl_absorpt_correction_T_min 0.7469
_exptl_absorpt_correction_type multi-scan
_exptl_crystal_colour purple
_exptl_crystal_density_diffrn 1.445
_exptl_crystal_description block
_exptl_crystal_F_000 6512
_exptl_crystal_size_max 0.300
_exptl_crystal_size_mid 0.180
_exptl_crystal_size_min 0.170
_refine_diff_density_max 0.669
_refine_diff_density_min -1.056
_refine_diff_density_rms 0.101
_refine_ls_extinction_method none
_refine_ls_goodness_of_fit_ref 1.153
_refine_ls_hydrogen_treatment constr
_refine_ls_matrix_type full
_refine_ls_number_parameters 247
_refine_ls_number_reflns 4250
_refine_ls_number_restraints 6
_refine_ls_restrained_S_all 1.157
_refine_ls_R_factor_all 0.0663
_refine_ls_R_factor_gt 0.0613
_refine_ls_shift/su_max 0.000
_refine_ls_shift/su_mean 0.000
_refine_ls_structure_factor_coef Fsqd
_refine_ls_weighting_details 'w=1/[\s^2^(Fo^2^)+(0.1005P)^2^+59.2313P] where P=(Fo^2^+2Fc^2^)/3'
_refine_ls_weighting_scheme calc
_refine_ls_wR_factor_gt 0.1693
_refine_ls_wR_factor_ref 0.1730
_reflns_Friedel_coverage 0.000
_reflns_number_gt 4003
_reflns_number_total 4250
_reflns_threshold_expression 'I > 2\s(I)'
_cod_data_source_file ic6b01442_si_002.cif
_cod_data_source_block LaCHCl3
_cod_original_cell_volume 14750(5)
_cod_original_sg_symbol_H-M 'F d d d'
_cod_database_code 4348630
_shelx_shelxl_version_number 2014/7
_shelx_space_group_comment
;
The symmetry employed for this shelxl refinement is uniquely defined
by the following loop, which should always be used as a source of
symmetry information in preference to the above space-group names.
They are only intended as comments.
;
_shelx_estimated_absorpt_t_min 0.784
_shelx_estimated_absorpt_t_max 0.869

loop_
_space_group_symop_operation_xyz
'x, y, z'
'-x+3/4, -y+3/4, z'
'-x+3/4, y, -z+3/4'
'x, -y+3/4, -z+3/4'
'x, y+1/2, z+1/2'
'-x+3/4, -y+5/4, z+1/2'
'-x+3/4, y+1/2, -z+5/4'
'x, -y+5/4, -z+5/4'
'x+1/2, y, z+1/2'
'-x+5/4, -y+3/4, z+1/2'
'-x+5/4, y, -z+5/4'
'x+1/2, -y+3/4, -z+5/4'
'x+1/2, y+1/2, z'
'-x+5/4, -y+5/4, z'
'-x+5/4, y+1/2, -z+3/4'
'x+1/2, -y+5/4, -z+3/4'
'-x, -y, -z'
'x-3/4, y-3/4, -z'
'x-3/4, -y, z-3/4'
'-x, y-3/4, z-3/4'
'-x, -y+1/2, -z+1/2'
'x-3/4, y-1/4, -z+1/2'
'x-3/4, -y+1/2, z-1/4'
'-x, y-1/4, z-1/4'
'-x+1/2, -y, -z+1/2'
'x-1/4, y-3/4, -z+1/2'
'x-1/4, -y, z-1/4'
'-x+1/2, y-3/4, z-1/4'
'-x+1/2, -y+1/2, -z'
'x-1/4, y-1/4, -z'
'x-1/4, -y+1/2, z-3/4'
'-x+1/2, y-1/4, z-3/4'

loop_
_atom_site_label
_atom_site_type_symbol
_atom_site_fract_x
_atom_site_fract_y
_atom_site_fract_z
_atom_site_U_iso_or_equiv
_atom_site_adp_type
_atom_site_occupancy
_atom_site_site_symmetry_order
_atom_site_calc_flag
_atom_site_refinement_flags_posn
_atom_site_refinement_flags_adp
_atom_site_refinement_flags_occupancy
_atom_site_disorder_assembly
_atom_site_disorder_group
La1 La 0.6250 0.6250 0.6250 0.03893(17) Uani 1 4 d S T P . .
N1 N 0.53379(14) 0.59805(13) 0.57247(11) 0.0406(7) Uani 1 1 d . . . . .
N2 N 0.59794(13) 0.71382(13) 0.57206(10) 0.0368(6) Uani 1 1 d . . . . .
C1 C 0.51223(16) 0.53932(16) 0.57297(12) 0.0395(7) Uani 1 1 d . . . . .
C2 C 0.44653(18) 0.54101(18) 0.57145(14) 0.0462(9) Uani 1 1 d . . . . .
H2 H 0.4198 0.5074 0.5728 0.055 Uiso 1 1 calc R U . . .
C3 C 0.42945(17) 0.59966(18) 0.56772(14) 0.0467(9) Uani 1 1 d . . . . .
H3 H 0.3887 0.6142 0.5656 0.056 Uiso 1 1 calc R U . . .
C4 C 0.48389(17) 0.63528(16) 0.56750(14) 0.0415(8) Uani 1 1 d . . . . .
C5 C 0.48681(16) 0.69700(16) 0.55972(13) 0.0418(8) Uani 1 1 d . . . . .
C6 C 0.54050(16) 0.73200(15) 0.55895(12) 0.0391(7) Uani 1 1 d . . . . .
C7 C 0.54392(19) 0.79252(17) 0.54214(14) 0.0478(9) Uani 1 1 d . . . . .
H7 H 0.5109 0.8155 0.5307 0.057 Uiso 1 1 calc R U . . .
C8 C 0.60267(19) 0.81041(17) 0.54562(14) 0.0466(8) Uani 1 1 d . . . . .
H8 H 0.6187 0.8484 0.5373 0.056 Uiso 1 1 calc R U . . .
C9 C 0.63672(16) 0.76091(16) 0.56433(12) 0.0372(7) Uani 1 1 d . . . . .
C10 C 0.70058(17) 0.76155(16) 0.56992(12) 0.0393(7) Uani 1 1 d . . . . .
C11 C 0.42898(17) 0.72823(17) 0.54654(15) 0.0464(9) Uani 1 1 d . . . . .
C12 C 0.4020(2) 0.7141(2) 0.50643(18) 0.0625(12) Uani 1 1 d . . . . .
H12 H 0.4196 0.6842 0.4880 0.075 Uiso 1 1 calc R U . . .
C13 C 0.3491(3) 0.7441(3) 0.4933(2) 0.0821(17) Uani 1 1 d . . . . .
H13 H 0.3311 0.7346 0.4656 0.099 Uiso 1 1 calc R U . . .
C14 C 0.3225(2) 0.7866(3) 0.5193(3) 0.0850(19) Uani 1 1 d . . . . .
H14 H 0.2857 0.8057 0.5103 0.102 Uiso 1 1 calc R U . . .
C15 C 0.3493(3) 0.8016(3) 0.5585(2) 0.0799(17) Uani 1 1 d . . . . .
H15 H 0.3313 0.8318 0.5764 0.096 Uiso 1 1 calc R U . . .
C16 C 0.4034(2) 0.7728(2) 0.57269(18) 0.0610(11) Uani 1 1 d . . . . .
H16 H 0.4220 0.7837 0.5998 0.073 Uiso 1 1 calc R U . . .
C17 C 0.73046(17) 0.82222(16) 0.56945(13) 0.0415(8) Uani 1 1 d . . . . .
C18 C 0.77362(18) 0.83890(18) 0.53784(14) 0.0479(9) Uani 1 1 d . . . . .
H18 H 0.7858 0.8109 0.5158 0.057 Uiso 1 1 calc R U . . .
C19 C 0.7986(2) 0.8953(2) 0.53828(18) 0.0595(11) Uani 1 1 d . . . . .
H19 H 0.8278 0.9061 0.5164 0.071 Uiso 1 1 calc R U . . .
C20 C 0.7821(2) 0.9365(2) 0.5700(2) 0.0685(14) Uani 1 1 d . . . . .
H20 H 0.8001 0.9753 0.5703 0.082 Uiso 1 1 calc R U . . .
C21 C 0.7394(3) 0.9208(2) 0.60097(19) 0.0685(13) Uani 1 1 d . . . . .
H21 H 0.7274 0.9492 0.6227 0.082 Uiso 1 1 calc R U . . .
C22 C 0.7138(2) 0.86440(18) 0.60095(16) 0.0537(10) Uani 1 1 d . . . . .
H22 H 0.6843 0.8542 0.6227 0.064 Uiso 1 1 calc R U . . .
Cl1 Cl 0.77247(19) 0.07374(15) 0.65181(15) 0.1839(14) Uani 1 1 d D U . . .
C23 C 0.7232(11) 0.1264(7) 0.6265(7) 0.189(9) Uani 0.5 1 d D U P A -1
Cl2 Cl 0.6942(4) 0.1670(3) 0.6720(3) 0.181(3) Uani 0.5 1 d D U P A -1

loop_
_atom_site_aniso_label
_atom_site_aniso_U_11
_atom_site_aniso_U_22
_atom_site_aniso_U_33
_atom_site_aniso_U_23
_atom_site_aniso_U_13
_atom_site_aniso_U_12
La1 0.0368(2) 0.0263(2) 0.0537(3) 0.000 0.000 0.000
N1 0.0337(14) 0.0313(14) 0.0567(18) -0.0031(13) -0.0042(13) -0.0030(12)
N2 0.0349(14) 0.0297(13) 0.0459(15) 0.0042(11) -0.0026(12) -0.0009(11)
C1 0.0373(17) 0.0336(16) 0.0476(18) 0.0019(14) -0.0020(15) -0.0057(14)
C2 0.0394(19) 0.0403(19) 0.059(2) -0.0014(16) 0.0016(17) -0.0054(15)
C3 0.0338(18) 0.0427(19) 0.063(2) 0.0003(18) -0.0006(16) -0.0020(15)
C4 0.0340(17) 0.0343(17) 0.056(2) -0.0022(14) -0.0051(16) -0.0001(13)
C5 0.0344(17) 0.0365(18) 0.054(2) -0.0039(15) -0.0036(15) 0.0029(14)
C6 0.0383(17) 0.0306(16) 0.0484(19) 0.0009(14) -0.0042(15) 0.0003(13)
C7 0.050(2) 0.0362(18) 0.058(2) 0.0083(16) -0.0064(18) 0.0031(16)
C8 0.049(2) 0.0327(17) 0.058(2) 0.0087(16) -0.0008(18) -0.0023(16)
C9 0.0383(17) 0.0302(16) 0.0431(17) 0.0014(13) 0.0009(14) -0.0034(13)
C10 0.0396(17) 0.0327(17) 0.0456(18) -0.0009(14) 0.0009(15) -0.0054(14)
C11 0.0364(18) 0.0367(18) 0.066(2) 0.0025(17) -0.0033(17) 0.0020(15)
C12 0.048(2) 0.058(3) 0.082(3) -0.001(2) -0.019(2) 0.001(2)
C13 0.057(3) 0.079(4) 0.110(5) 0.010(3) -0.034(3) 0.001(3)
C14 0.045(3) 0.079(4) 0.131(6) 0.022(4) -0.017(3) 0.007(3)
C15 0.060(3) 0.058(3) 0.122(5) 0.012(3) 0.019(3) 0.022(3)
C16 0.054(2) 0.050(2) 0.079(3) 0.002(2) 0.003(2) 0.010(2)
C17 0.0397(18) 0.0333(17) 0.052(2) 0.0033(14) -0.0040(15) -0.0058(14)
C18 0.0434(19) 0.043(2) 0.057(2) 0.0061(17) 0.0018(17) -0.0030(16)
C19 0.045(2) 0.049(2) 0.085(3) 0.019(2) 0.000(2) -0.0082(18)
C20 0.060(3) 0.043(2) 0.103(4) 0.005(2) -0.014(3) -0.017(2)
C21 0.083(3) 0.043(2) 0.079(3) -0.014(2) -0.007(3) -0.012(2)
C22 0.063(3) 0.039(2) 0.059(2) -0.0043(17) 0.003(2) -0.0072(18)
Cl1 0.202(3) 0.119(2) 0.230(4) 0.018(2) -0.058(3) -0.016(2)
C23 0.161(18) 0.105(12) 0.30(2) -0.005(14) 0.08(2) 0.059(16)
Cl2 0.183(6) 0.123(4) 0.237(7) -0.023(5) 0.069(5) -0.011(4)

loop_
_atom_type_symbol
_atom_type_description
_atom_type_scat_dispersion_real
_atom_type_scat_dispersion_imag
_atom_type_scat_source
C C 0.0033 0.0016 'International Tables Vol C Tables 4.2.6.8 and 6.1.1.4'
H H 0.0000 0.0000 'International Tables Vol C Tables 4.2.6.8 and 6.1.1.4'
N N 0.0061 0.0033 'International Tables Vol C Tables 4.2.6.8 and 6.1.1.4'
Cl Cl 0.1484 0.1585 'International Tables Vol C Tables 4.2.6.8 and 6.1.1.4'
La La -0.2871 2.4523 'International Tables Vol C Tables 4.2.6.8 and 6.1.1.4'

loop_
_geom_angle_atom_site_label_1
_geom_angle_atom_site_label_2
_geom_angle_atom_site_label_3
_geom_angle
_geom_angle_site_symmetry_1
_geom_angle_site_symmetry_3
N2 La1 N2 153.88(13) 11 14
N2 La1 N2 104.26(13) 11 8
N2 La1 N2 81.71(13) 14 8
N2 La1 N2 81.71(13) 11 .
N2 La1 N2 104.26(13) 14 .
N2 La1 N2 153.88(13) 8 .
N2 La1 N1 135.91(9) 11 .
N2 La1 N1 68.00(9) 14 .
N2 La1 N1 91.61(10) 8 .
N2 La1 N1 68.18(9) . .
N2 La1 N1 68.18(9) 11 11
N2 La1 N1 91.61(10) 14 11
N2 La1 N1 68.00(9) 8 11
N2 La1 N1 135.91(9) . 11
N1 La1 N1 153.52(13) . 11
N2 La1 N1 91.61(10) 11 14
N2 La1 N1 68.18(9) 14 14
N2 La1 N1 135.91(9) 8 14
N2 La1 N1 68.00(9) . 14
N1 La1 N1 105.13(14) . 14
N1 La1 N1 81.02(14) 11 14
N2 La1 N1 68.00(9) 11 8
N2 La1 N1 135.91(9) 14 8
N2 La1 N1 68.18(9) 8 8
N2 La1 N1 91.61(10) . 8
N1 La1 N1 81.02(14) . 8
N1 La1 N1 105.13(14) 11 8
N1 La1 N1 153.52(13) 14 8
C4 N1 C1 107.4(3) . .
C4 N1 La1 122.0(2) . .
C1 N1 La1 117.8(2) . .
C9 N2 C6 106.8(3) . .
C9 N2 La1 123.0(2) . .
C6 N2 La1 127.3(2) . .
N1 C1 C10 124.4(3) . 14
N1 C1 C2 108.3(3) . .
C10 C1 C2 126.9(3) 14 .
C3 C2 C1 107.5(3) . .
C3 C2 H2 126.2 . .
C1 C2 H2 126.2 . .
C2 C3 C4 107.7(3) . .
C2 C3 H3 126.1 . .
C4 C3 H3 126.1 . .
N1 C4 C5 125.1(3) . .
N1 C4 C3 108.9(3) . .
C5 C4 C3 125.8(3) . .
C4 C5 C6 125.9(3) . .
C4 C5 C11 117.6(3) . .
C6 C5 C11 116.2(3) . .
N2 C6 C5 126.2(3) . .
N2 C6 C7 109.2(3) . .
C5 C6 C7 124.5(3) . .
C8 C7 C6 107.3(3) . .
C8 C7 H7 126.3 . .
C6 C7 H7 126.3 . .
C7 C8 C9 107.2(3) . .
C7 C8 H8 126.4 . .
C9 C8 H8 126.4 . .
N2 C9 C10 127.0(3) . .
N2 C9 C8 109.4(3) . .
C10 C9 C8 123.4(3) . .
C1 C10 C9 125.2(3) 14 .
C1 C10 C17 118.5(3) 14 .
C9 C10 C17 116.1(3) . .
C12 C11 C16 119.5(4) . .
C12 C11 C5 119.1(4) . .
C16 C11 C5 121.3(4) . .
C11 C12 C13 119.6(5) . .
C11 C12 H12 120.2 . .
C13 C12 H12 120.2 . .
C14 C13 C12 121.4(6) . .
C14 C13 H13 119.3 . .
C12 C13 H13 119.3 . .
C13 C14 C15 119.4(5) . .
C13 C14 H14 120.3 . .
C15 C14 H14 120.3 . .
C14 C15 C16 120.9(5) . .
C14 C15 H15 119.5 . .
C16 C15 H15 119.5 . .
C11 C16 C15 119.2(5) . .
C11 C16 H16 120.4 . .
C15 C16 H16 120.4 . .
C22 C17 C18 118.0(4) . .
C22 C17 C10 119.2(3) . .
C18 C17 C10 122.7(4) . .
C19 C18 C17 120.5(4) . .
C19 C18 H18 119.8 . .
C17 C18 H18 119.8 . .
C18 C19 C20 120.8(4) . .
C18 C19 H19 119.6 . .
C20 C19 H19 119.6 . .
C21 C20 C19 119.3(4) . .
C21 C20 H20 120.4 . .
C19 C20 H20 120.4 . .
C20 C21 C22 120.6(5) . .
C20 C21 H21 119.7 . .
C22 C21 H21 119.7 . .
C21 C22 C17 120.8(5) . .
C21 C22 H22 119.6 . .
C17 C22 H22 119.6 . .
Cl1 C23 Cl2 102.7(13) . .

loop_
_geom_bond_atom_site_label_1
_geom_bond_atom_site_label_2
_geom_bond_distance
_geom_bond_site_symmetry_2
La1 N2 2.615(3) 11
La1 N2 2.615(3) 14
La1 N2 2.615(3) 8
La1 N2 2.615(3) .
La1 N1 2.620(3) .
La1 N1 2.620(3) 11
La1 N1 2.620(3) 14
La1 N1 2.620(3) 8
N1 C4 1.378(5) .
N1 C1 1.390(4) .
N2 C9 1.368(4) .
N2 C6 1.377(5) .
C1 C10 1.397(5) 14
C1 C2 1.436(5) .
C2 C3 1.363(6) .
C2 H2 0.9500 .
C3 C4 1.429(5) .
C3 H3 0.9500 .
C4 C5 1.396(5) .
C5 C6 1.408(5) .
C5 C11 1.496(5) .
C6 C7 1.443(5) .
C7 C8 1.348(6) .
C7 H7 0.9500 .
C8 C9 1.446(5) .
C8 H8 0.9500 .
C9 C10 1.405(5) .
C10 C1 1.397(5) 14
C10 C17 1.501(5) .
C11 C12 1.387(6) .
C11 C16 1.387(6) .
C12 C13 1.394(7) .
C12 H12 0.9500 .
C13 C14 1.362(10) .
C13 H13 0.9500 .
C14 C15 1.364(10) .
C14 H14 0.9500 .
C15 C16 1.412(7) .
C15 H15 0.9500 .
C16 H16 0.9500 .
C17 C22 1.388(6) .
C17 C18 1.395(5) .
C18 C19 1.370(6) .
C18 H18 0.9500 .
C19 C20 1.376(8) .
C19 H19 0.9500 .
C20 C21 1.369(8) .
C20 H20 0.9500 .
C21 C22 1.376(6) .
C21 H21 0.9500 .
C22 H22 0.9500 .
Cl1 C23 1.767(15) .
C23 Cl2 1.768(17) .

loop_
_geom_torsion_atom_site_label_1
_geom_torsion_atom_site_label_2
_geom_torsion_atom_site_label_3
_geom_torsion_atom_site_label_4
_geom_torsion
_geom_torsion_site_symmetry_1
_geom_torsion_site_symmetry_4
C4 N1 C1 C10 168.6(4) . 14
La1 N1 C1 C10 -48.9(4) . 14
C4 N1 C1 C2 -4.3(4) . .
La1 N1 C1 C2 138.3(3) . .
N1 C1 C2 C3 3.2(5) . .
C10 C1 C2 C3 -169.5(4) 14 .
C1 C2 C3 C4 -0.8(5) . .
C1 N1 C4 C5 -171.2(4) . .
La1 N1 C4 C5 48.2(5) . .
C1 N1 C4 C3 3.8(4) . .
La1 N1 C4 C3 -136.8(3) . .
C2 C3 C4 N1 -1.8(5) . .
C2 C3 C4 C5 173.1(4) . .
N1 C4 C5 C6 -5.0(7) . .
C3 C4 C5 C6 -179.2(4) . .
N1 C4 C5 C11 168.4(4) . .
C3 C4 C5 C11 -5.7(6) . .
C9 N2 C6 C5 177.9(4) . .
La1 N2 C6 C5 -21.2(5) . .
C9 N2 C6 C7 0.4(4) . .
La1 N2 C6 C7 161.4(3) . .
C4 C5 C6 N2 -10.4(7) . .
C11 C5 C6 N2 176.1(4) . .
C4 C5 C6 C7 166.7(4) . .
C11 C5 C6 C7 -6.8(6) . .
N2 C6 C7 C8 -0.6(5) . .
C5 C6 C7 C8 -178.1(4) . .
C6 C7 C8 C9 0.5(5) . .
C6 N2 C9 C10 -175.5(4) . .
La1 N2 C9 C10 22.5(5) . .
C6 N2 C9 C8 -0.1(4) . .
La1 N2 C9 C8 -162.1(2) . .
C7 C8 C9 N2 -0.2(5) . .
C7 C8 C9 C10 175.3(4) . .
N2 C9 C10 C1 18.2(6) . 14
C8 C9 C10 C1 -156.6(4) . 14
N2 C9 C10 C17 -166.1(3) . .
C8 C9 C10 C17 19.1(5) . .
C4 C5 C11 C12 -65.5(6) . .
C6 C5 C11 C12 108.5(5) . .
C4 C5 C11 C16 117.3(5) . .
C6 C5 C11 C16 -68.6(5) . .
C16 C11 C12 C13 -1.1(8) . .
C5 C11 C12 C13 -178.3(5) . .
C11 C12 C13 C14 -0.9(9) . .
C12 C13 C14 C15 2.0(10) . .
C13 C14 C15 C16 -1.3(9) . .
C12 C11 C16 C15 1.9(7) . .
C5 C11 C16 C15 179.0(4) . .
C14 C15 C16 C11 -0.7(8) . .
C1 C10 C17 C22 -123.4(4) 14 .
C9 C10 C17 C22 60.5(5) . .
C1 C10 C17 C18 58.2(5) 14 .
C9 C10 C17 C18 -117.9(4) . .
C22 C17 C18 C19 0.2(6) . .
C10 C17 C18 C19 178.6(4) . .
C17 C18 C19 C20 0.4(7) . .
C18 C19 C20 C21 -1.0(8) . .
C19 C20 C21 C22 0.9(8) . .
C20 C21 C22 C17 -0.2(8) . .
C18 C17 C22 C21 -0.3(7) . .
C10 C17 C22 C21 -178.8(4) . .
